data_4507071
loop_
_publ_author_name
'Qin, Ling'
'Li, Yizhi'
'Guo, Zijian'
'Zheng, Hegen'

_publ_section_title
;
 Structural Diversity and Properties of Six 2D or 3D Metal--Organic
 Frameworks Based on Thiophene-Containing Ligand
;
_journal_issue 11
_journal_name_full 'Crystal Growth &amp; Design'
_journal_page_first 5783
_journal_paper_doi 10.1021/cg3013014
_journal_volume 12
_journal_year 2012
_chemical_formula_moiety 'C60 H44 N4 O20 S2 Zn4'
_chemical_formula_sum 'C60 H44 N4 O20 S2 Zn4'
_chemical_formula_weight 1466.59
_chemical_name_systematic
; 
 ? 
;
_space_group_IT_number 2
_symmetry_cell_setting triclinic
_symmetry_space_group_name_Hall '-P 1'
_symmetry_space_group_name_H-M 'P -1'
_atom_sites_solution_hydrogens geom
_atom_sites_solution_primary direct
_atom_sites_solution_secondary difmap
_audit_creation_method SHELXL-97
_cell_angle_alpha 72.6260(10)
_cell_angle_beta 82.5850(10)
_cell_angle_gamma 80.4920(10)
_cell_formula_units_Z 2
_cell_length_a 10.1761(5)
_cell_length_b 14.5967(7)
_cell_length_c 22.8332(12)
_cell_measurement_reflns_used 5936
_cell_measurement_temperature 296(2)
_cell_measurement_theta_max 28.238
_cell_measurement_theta_min 2.296
_cell_volume 3180.9(3)
_computing_structure_refinement 'SHELXL-97 (Sheldrick, 1997)'
_computing_structure_solution 'SHELXS-97 (Sheldrick, 1990)'
_diffrn_ambient_temperature 296(2)
_diffrn_measured_fraction_theta_full 0.996
_diffrn_measured_fraction_theta_max 0.996
_diffrn_radiation_monochromator graphite
_diffrn_radiation_source 'fine-focus sealed tube'
_diffrn_radiation_type MoK\a
_diffrn_radiation_wavelength 0.71073
_diffrn_reflns_av_R_equivalents 0.0753
_diffrn_reflns_av_sigmaI/netI 0.0760
_diffrn_reflns_limit_h_max 12
_diffrn_reflns_limit_h_min -11
_diffrn_reflns_limit_k_max 15
_diffrn_reflns_limit_k_min -17
_diffrn_reflns_limit_l_max 27
_diffrn_reflns_limit_l_min -27
_diffrn_reflns_number 18100
_diffrn_reflns_theta_full 25.00
_diffrn_reflns_theta_max 25.00
_diffrn_reflns_theta_min 0.94
_exptl_absorpt_coefficient_mu 1.632
_exptl_absorpt_correction_T_max 0.7154
_exptl_absorpt_correction_T_min 0.6580
_exptl_absorpt_correction_type multi-scan
_exptl_crystal_density_diffrn 1.531
_exptl_crystal_density_method 'not measured'
_exptl_crystal_F_000 1488
_exptl_crystal_size_max 0.28
_exptl_crystal_size_mid 0.24
_exptl_crystal_size_min 0.22
_platon_squeeze_details
;
;
_refine_diff_density_max 0.975
_refine_diff_density_min -0.652
_refine_diff_density_rms 0.077
_refine_ls_extinction_method none
_refine_ls_goodness_of_fit_ref 1.016
_refine_ls_hydrogen_treatment constr
_refine_ls_matrix_type full
_refine_ls_number_parameters 793
_refine_ls_number_reflns 11154
_refine_ls_number_restraints 0
_refine_ls_restrained_S_all 1.016
_refine_ls_R_factor_all 0.0617
_refine_ls_R_factor_gt 0.0437
_refine_ls_shift/su_max 0.010
_refine_ls_shift/su_mean 0.001
_refine_ls_structure_factor_coef Fsqd
_refine_ls_weighting_details 'calc w=1/[\s^2^(Fo^2^)+(0.0502P)^2^+0.0000P] where P=(Fo^2^+2Fc^2^)/3'
_refine_ls_weighting_scheme calc
_refine_ls_wR_factor_gt 0.1102
_refine_ls_wR_factor_ref 0.1201
_reflns_number_gt 7585
_reflns_number_total 11154
_reflns_threshold_expression >2sigma(I)
_cod_data_source_file cg3013014_si_002.cif
_cod_data_source_block 6
_cod_depositor_comments
;
The following automatic conversions were performed:

'_symmetry_cell_setting' value 'Triclinic' changed to 'triclinic'
according to /home/saulius/struct/CIF-dictionaries/cif_core.dic
dictionary named 'cif_core.dic' version 2.4.2 from 2011-04-26.

Automatic conversion script
Id: cif_fix_values 1891 2012-01-12 08:04:46Z andrius 

The following automatic conversions were performed:

'_refine_ls_hydrogen_treatment' value 'constra' was replaced with the
value 'constr' as specified in the replacement file
'src/cod-tools/trunk/data/replacement-values/replacement_values.lst'.

Automatic conversion script
Id: cif_fix_values 5376 2017-05-30 11:51:03Z andrius 
;
_cod_original_sg_symbol_H-M 'P-1   '
_cod_database_code 4507071

loop_
_symmetry_equiv_pos_as_xyz
'x, y, z'
'-x, -y, -z'

loop_
_atom_site_label
_atom_site_type_symbol
_atom_site_fract_x
_atom_site_fract_y
_atom_site_fract_z
_atom_site_U_iso_or_equiv
_atom_site_adp_type
_atom_site_occupancy
_atom_site_symmetry_multiplicity
_atom_site_calc_flag
_atom_site_refinement_flags
C1 C 0.8319(4) 0.9222(3) 0.4476(2) 0.0474(11) Uani 1 1 d .
H1 H 0.9190 0.9061 0.4592 0.057 Uiso 1 1 calc R
C2 C 0.8118(4) 0.9850(3) 0.39063(19) 0.0452(11) Uani 1 1 d .
H2 H 0.8831 1.0109 0.3648 0.054 Uiso 1 1 calc R
C3 C 0.6831(4) 1.0094(3) 0.37213(17) 0.0339(9) Uani 1 1 d .
C4 C 0.5825(4) 0.9674(3) 0.41266(19) 0.0465(11) Uani 1 1 d .
H4 H 0.4949 0.9809 0.4018 0.056 Uiso 1 1 calc R
C5 C 0.6121(4) 0.9062(3) 0.4686(2) 0.0472(11) Uani 1 1 d .
H5 H 0.5423 0.8792 0.4952 0.057 Uiso 1 1 calc R
C6 C 0.6503(4) 1.0781(3) 0.31183(18) 0.0379(10) Uani 1 1 d .
C7 C 0.5250(5) 1.1160(3) 0.2933(2) 0.0620(14) Uani 1 1 d .
H7 H 0.4469 1.1002 0.3177 0.074 Uiso 1 1 calc R
C8 C 0.5260(5) 1.1804(4) 0.2345(2) 0.0698(16) Uani 1 1 d .
H8 H 0.4484 1.2108 0.2156 0.084 Uiso 1 1 calc R
C9 C 0.6491(4) 1.1947(3) 0.20752(19) 0.0442(11) Uani 1 1 d .
C10 C 0.6834(5) 1.2544(3) 0.1452(2) 0.0450(11) Uani 1 1 d .
C11 C 0.8120(5) 1.2618(3) 0.1172(2) 0.0587(13) Uani 1 1 d .
H11 H 0.8848 1.2293 0.1392 0.070 Uiso 1 1 calc R
C12 C 0.8322(5) 1.3156(3) 0.0583(2) 0.0584(13) Uani 1 1 d .
H12 H 0.9199 1.3192 0.0412 0.070 Uiso 1 1 calc R
C13 C 0.6111(5) 1.3600(3) 0.0497(2) 0.0614(14) Uani 1 1 d .
H13 H 0.5408 1.3948 0.0266 0.074 Uiso 1 1 calc R
C14 C 0.5809(5) 1.3078(4) 0.1087(2) 0.0641(14) Uani 1 1 d .
H14 H 0.4922 1.3075 0.1248 0.077 Uiso 1 1 calc R
C15 C 0.6467(4) 0.6367(3) 0.45710(19) 0.0394(10) Uani 1 1 d .
H15 H 0.5832 0.6017 0.4834 0.047 Uiso 1 1 calc R
C16 C 0.6114(4) 0.6937(3) 0.40056(18) 0.0415(10) Uani 1 1 d .
H16 H 0.5258 0.6966 0.3894 0.050 Uiso 1 1 calc R
C17 C 0.7027(4) 0.7474(3) 0.35958(18) 0.0357(9) Uani 1 1 d .
C18 C 0.8297(4) 0.7357(3) 0.3791(2) 0.0496(11) Uani 1 1 d .
H18 H 0.8961 0.7678 0.3530 0.060 Uiso 1 1 calc R
C19 C 0.8580(4) 0.6770(3) 0.43661(19) 0.0436(11) Uani 1 1 d .
H19 H 0.9440 0.6708 0.4483 0.052 Uiso 1 1 calc R
C20 C 0.6654(4) 0.8136(3) 0.30000(18) 0.0392(10) Uani 1 1 d .
C21 C 0.5407(5) 0.8489(3) 0.2824(2) 0.0597(13) Uani 1 1 d .
H21 H 0.4638 0.8314 0.3074 0.072 Uiso 1 1 calc R
C22 C 0.5374(5) 0.9145(3) 0.2230(2) 0.0620(14) Uani 1 1 d .
H22 H 0.4590 0.9435 0.2044 0.074 Uiso 1 1 calc R
C23 C 0.6611(4) 0.9307(3) 0.19600(19) 0.0446(11) Uani 1 1 d .
C24 C 0.6972(4) 0.9937(3) 0.13416(19) 0.0419(10) Uani 1 1 d .
C25 C 0.8275(5) 1.0047(3) 0.1106(2) 0.0526(12) Uani 1 1 d .
H25 H 0.8975 0.9721 0.1345 0.063 Uiso 1 1 calc R
C26 C 0.8544(5) 1.0627(3) 0.0526(2) 0.0531(12) Uani 1 1 d .
H26 H 0.9434 1.0687 0.0385 0.064 Uiso 1 1 calc R
C27 C 0.6361(5) 1.1006(3) 0.0374(2) 0.0630(14) Uani 1 1 d .
H27 H 0.5683 1.1339 0.0123 0.076 Uiso 1 1 calc R
C28 C 0.5997(5) 1.0433(4) 0.0954(2) 0.0660(15) Uani 1 1 d .
H28 H 0.5100 1.0383 0.1082 0.079 Uiso 1 1 calc R
C29 C 0.7516(5) 0.3793(3) 0.5861(2) 0.055 Uani 1 1 d .
C30 C 0.7690(4) 0.2700(3) 0.60113(19) 0.0383(10) Uani 1 1 d .
C31 C 0.7256(4) 0.2302(3) 0.55905(19) 0.0433(11) Uani 1 1 d .
H31 H 0.6846 0.2705 0.5247 0.052 Uiso 1 1 calc R
C32 C 0.7440(4) 0.1317(3) 0.56888(18) 0.0376(10) Uani 1 1 d .
H32 H 0.7168 0.1057 0.5406 0.045 Uiso 1 1 calc R
C33 C 0.8033(4) 0.0700(2) 0.62102(17) 0.0302(9) Uani 1 1 d .
C34 C 0.8450(4) 0.1088(3) 0.66268(19) 0.0380(10) Uani 1 1 d .
H34 H 0.8848 0.0681 0.6973 0.046 Uiso 1 1 calc R
C35 C 0.8276(4) 0.2087(3) 0.65268(19) 0.0402(10) Uani 1 1 d .
H35 H 0.8556 0.2346 0.6809 0.048 Uiso 1 1 calc R
C36 C 0.8225(4) -0.0379(3) 0.63092(18) 0.0338(9) Uani 1 1 d .
C37 C 0.5589(4) 0.6801(3) 0.60332(16) 0.0296(9) Uani 1 1 d .
C38 C 1.4144(4) 0.6715(2) 0.60215(16) 0.0266(8) Uani 1 1 d .
C39 C 1.3166(4) 0.7512(3) 0.60097(18) 0.0365(10) Uani 1 1 d .
H39 H 1.3404 0.8080 0.6046 0.044 Uiso 1 1 calc R
C40 C 1.1866(4) 0.7466(3) 0.59460(18) 0.0373(10) Uani 1 1 d .
H40 H 1.1223 0.8001 0.5938 0.045 Uiso 1 1 calc R
C41 C 1.1502(4) 0.6614(2) 0.58931(16) 0.0293(8) Uani 1 1 d .
C42 C 1.2464(4) 0.5814(2) 0.59197(17) 0.0309(9) Uani 1 1 d .
H42 H 1.2220 0.5240 0.5896 0.037 Uiso 1 1 calc R
C43 C 1.3781(4) 0.5862(2) 0.59808(17) 0.0311(9) Uani 1 1 d .
H43 H 1.4423 0.5325 0.5995 0.037 Uiso 1 1 calc R
C44 C 1.0111(4) 0.6591(3) 0.57636(17) 0.0332(9) Uani 1 1 d .
C45 C 0.8232(5) 1.0233(3) -0.1396(2) 0.0453(11) Uani 1 1 d .
C46 C 0.8125(4) 0.9177(3) -0.12946(18) 0.0378(10) Uani 1 1 d .
C47 C 0.7776(5) 0.8600(3) -0.0721(2) 0.0556(13) Uani 1 1 d .
H47 H 0.7625 0.8860 -0.0389 0.067 Uiso 1 1 calc R
C48 C 0.7645(5) 0.7628(3) -0.0624(2) 0.0565(13) Uani 1 1 d .
H48 H 0.7387 0.7251 -0.0233 0.068 Uiso 1 1 calc R
C49 C 0.7896(4) 0.7232(3) -0.1107(2) 0.0430(10) Uani 1 1 d .
C50 C 0.8258(5) 0.7801(3) -0.1680(2) 0.0527(12) Uani 1 1 d .
H50 H 0.8433 0.7537 -0.2010 0.063 Uiso 1 1 calc R
C51 C 0.8368(5) 0.8768(3) -0.1773(2) 0.0553(13) Uani 1 1 d .
H51 H 0.8611 0.9147 -0.2167 0.066 Uiso 1 1 calc R
C52 C 0.7765(5) 0.6182(3) -0.1002(2) 0.0522(12) Uani 1 1 d .
C53 C 0.5575(4) 1.3441(3) -0.09194(19) 0.0431(11) Uani 1 1 d .
C54 C 0.4149(4) 1.3368(3) -0.09677(17) 0.0350(9) Uani 1 1 d .
C55 C 0.3151(4) 1.4152(3) -0.09683(18) 0.0405(10) Uani 1 1 d .
H55 H 0.3382 1.4744 -0.0971 0.049 Uiso 1 1 calc R
C56 C 0.3795(4) 1.2491(3) -0.09764(19) 0.0435(10) Uani 1 1 d .
H56 H 0.4458 1.1975 -0.0992 0.052 Uiso 1 1 calc R
C57 C 1.1833(4) 1.4051(3) -0.09641(19) 0.0431(10) Uani 1 1 d .
H57 H 1.1174 1.4578 -0.0974 0.052 Uiso 1 1 calc R
C58 C 1.2480(4) 1.2381(3) -0.09615(19) 0.0439(11) Uani 1 1 d .
H58 H 1.2252 1.1790 -0.0963 0.053 Uiso 1 1 calc R
C59 C 1.1485(4) 1.3155(3) -0.09448(18) 0.0391(10) Uani 1 1 d .
C60 C 1.0040(5) 1.3023(3) -0.08874(19) 0.0477(11) Uani 1 1 d .
N1 N 0.7353(3) 0.8823(2) 0.48787(15) 0.0353(8) Uani 1 1 d .
N2 N 0.7334(4) 1.3644(2) 0.02308(16) 0.0436(9) Uani 1 1 d .
N3 N 0.7679(3) 0.6283(2) 0.47678(15) 0.0336(7) Uani 1 1 d .
N4 N 0.7606(4) 1.1113(2) 0.01502(15) 0.0402(8) Uani 1 1 d .
O1 O 0.7907(5) 0.5830(2) -0.1426(2) 0.099 Uani 1 1 d .
O2 O 0.7425(5) 0.5702(2) -0.04955(18) 0.1052(16) Uani 1 1 d .
O3 O 0.9207(3) 1.3781(2) -0.10036(16) 0.0670(10) Uani 1 1 d .
O4 O 0.9775(3) 1.2175(2) -0.07275(16) 0.0656(10) Uani 1 1 d .
O5 O 0.5881(3) 1.4268(2) -0.09681(14) 0.0546(8) Uani 1 1 d .
O6 O 0.6352(3) 1.2677(2) -0.07961(17) 0.0691(10) Uani 1 1 d .
O7 O 0.8025(4) 1.05418(19) -0.09430(14) 0.0622(10) Uani 1 1 d .
O8 O 0.8615(5) 1.0704(2) -0.19106(16) 0.1018(16) Uani 1 1 d .
O9 O 0.8238(5) 1.2448(2) -0.17913(15) 0.0954(14) Uani 1 1 d .
H9A H 0.8893 1.2773 -0.1886 0.143 Uiso 1 1 d R
H9B H 0.8381 1.1999 -0.1967 0.143 Uiso 1 1 d R
O10 O 0.6590(4) 0.4287(2) 0.55449(16) 0.072 Uani 1 1 d .
O11 O 0.8316(3) 0.41450(19) 0.60731(18) 0.0676(10) Uani 1 1 d .
O12 O 0.9750(3) 0.57776(19) 0.58271(14) 0.0497(8) Uani 1 1 d .
O13 O 0.9388(3) 0.7385(2) 0.55699(13) 0.0470(7) Uani 1 1 d .
O14 O 0.6420(3) 0.60454(18) 0.61083(12) 0.0386(7) Uani 1 1 d .
O15 O 0.5866(3) 0.76366(18) 0.59558(13) 0.0429(7) Uani 1 1 d .
O16 O 0.7596(3) -0.06576(17) 0.59589(13) 0.0423(7) Uani 1 1 d .
O17 O 0.8966(3) -0.09155(19) 0.66950(14) 0.0558(9) Uani 1 1 d .
O18 O 0.8061(3) 0.7434(2) 0.67693(13) 0.0622(9) Uani 1 1 d .
H18A H 0.7698 0.6919 0.6917 0.093 Uiso 1 1 d R
H18B H 0.8902 0.7297 0.6789 0.093 Uiso 1 1 d R
O1W O 0.9412(7) 0.5706(3) 0.7466(2) 0.168(3) Uani 1 1 d .
H1WA H 0.8596 0.5616 0.7548 0.252 Uiso 1 1 d R
H1WC H 0.9561 0.6126 0.7630 0.252 Uiso 1 1 d R
O2W O 0.9420(7) 0.3863(3) 0.7303(2) 0.175(3) Uani 1 1 d .
H2WA H 1.0135 0.4054 0.7348 0.262 Uiso 1 1 d R
H2WB H 0.9549 0.3626 0.6999 0.262 Uiso 1 1 d R
S1 S 0.78215(11) 0.86317(8) 0.24367(5) 0.0468(3) Uani 1 1 d .
S2 S 0.76915(11) 1.12572(8) 0.25515(5) 0.0471(3) Uani 1 1 d .
Zn1 Zn 0.76622(4) 0.80520(3) 0.58370(2) 0.03141(13) Uani 1 1 d .
Zn2 Zn 0.80091(4) 0.55517(3) 0.56582(2) 0.03143(13) Uani 1 1 d .
Zn3 Zn 0.75580(5) 1.44043(3) -0.06915(2) 0.03822(14) Uani 1 1 d .
Zn4 Zn 0.80475(5) 1.18287(3) -0.08310(2) 0.04058(14) Uani 1 1 d .

loop_
_atom_site_aniso_label
_atom_site_aniso_U_11
_atom_site_aniso_U_22
_atom_site_aniso_U_33
_atom_site_aniso_U_23
_atom_site_aniso_U_13
_atom_site_aniso_U_12
C1 0.033(3) 0.051(3) 0.053(3) -0.007(2) -0.008(2) -0.005(2)
C2 0.041(3) 0.043(3) 0.045(3) -0.003(2) -0.002(2) -0.006(2)
C3 0.039(2) 0.027(2) 0.037(2) -0.0110(17) -0.0062(19) -0.0008(18)
C4 0.031(2) 0.054(3) 0.046(3) 0.002(2) -0.013(2) -0.004(2)
C5 0.033(2) 0.052(3) 0.052(3) -0.005(2) -0.006(2) -0.008(2)
C6 0.041(3) 0.031(2) 0.041(2) -0.0094(18) -0.005(2) -0.0030(18)
C7 0.040(3) 0.073(4) 0.060(3) -0.001(3) -0.004(2) -0.005(2)
C8 0.051(3) 0.087(4) 0.050(3) 0.013(3) -0.018(3) 0.001(3)
C9 0.045(3) 0.039(2) 0.044(3) -0.006(2) -0.009(2) -0.001(2)
C10 0.052(3) 0.035(2) 0.046(3) -0.008(2) -0.014(2) 0.000(2)
C11 0.052(3) 0.065(3) 0.052(3) 0.000(3) -0.023(3) -0.007(3)
C12 0.050(3) 0.067(3) 0.051(3) 0.003(3) -0.011(2) -0.016(3)
C13 0.061(4) 0.055(3) 0.052(3) 0.002(2) -0.010(3) 0.011(3)
C14 0.055(3) 0.069(3) 0.051(3) 0.002(3) -0.008(3) 0.008(3)
C15 0.035(2) 0.035(2) 0.048(3) -0.008(2) -0.001(2) -0.0137(18)
C16 0.035(2) 0.042(2) 0.046(3) -0.005(2) -0.008(2) -0.0107(19)
C17 0.037(2) 0.031(2) 0.039(2) -0.0113(18) -0.0029(19) -0.0036(18)
C18 0.039(3) 0.061(3) 0.046(3) -0.008(2) 0.006(2) -0.021(2)
C19 0.029(2) 0.052(3) 0.049(3) -0.013(2) -0.004(2) -0.008(2)
C20 0.042(3) 0.033(2) 0.040(2) -0.0080(18) -0.001(2) -0.0043(19)
C21 0.047(3) 0.064(3) 0.053(3) 0.001(2) 0.007(2) -0.007(2)
C22 0.049(3) 0.068(3) 0.051(3) 0.007(2) -0.005(2) -0.003(3)
C23 0.050(3) 0.037(2) 0.041(2) -0.0053(19) -0.001(2) -0.004(2)
C24 0.050(3) 0.030(2) 0.044(2) -0.0093(19) -0.006(2) -0.002(2)
C25 0.049(3) 0.049(3) 0.052(3) 0.002(2) -0.009(2) -0.009(2)
C26 0.046(3) 0.055(3) 0.053(3) -0.004(2) 0.000(2) -0.015(2)
C27 0.052(3) 0.067(3) 0.054(3) 0.009(3) -0.008(3) -0.009(3)
C28 0.045(3) 0.075(4) 0.059(3) 0.010(3) -0.003(3) -0.009(3)
C29 0.051 0.050 0.062 -0.022 0.010 -0.001
C30 0.045(3) 0.018(2) 0.048(3) -0.0061(18) 0.011(2) -0.0105(17)
C31 0.060(3) 0.023(2) 0.040(2) -0.0030(18) -0.002(2) 0.0018(19)
C32 0.050(3) 0.025(2) 0.040(2) -0.0119(18) -0.005(2) -0.0056(18)
C33 0.035(2) 0.0193(19) 0.035(2) -0.0056(16) -0.0013(18) -0.0069(16)
C34 0.045(3) 0.024(2) 0.046(2) -0.0094(18) -0.008(2) -0.0053(18)
C35 0.044(3) 0.034(2) 0.051(3) -0.024(2) 0.001(2) -0.0115(19)
C36 0.039(2) 0.023(2) 0.041(2) -0.0108(18) -0.0019(19) -0.0072(17)
C37 0.030(2) 0.032(2) 0.028(2) -0.0067(17) -0.0046(17) -0.0086(18)
C38 0.027(2) 0.026(2) 0.029(2) -0.0096(16) -0.0016(16) -0.0058(16)
C39 0.033(2) 0.026(2) 0.057(3) -0.0187(19) -0.007(2) -0.0063(17)
C40 0.033(2) 0.025(2) 0.056(3) -0.0178(19) -0.007(2) 0.0037(17)
C41 0.029(2) 0.026(2) 0.033(2) -0.0076(16) -0.0047(17) -0.0060(16)
C42 0.031(2) 0.0216(19) 0.042(2) -0.0105(17) -0.0071(18) -0.0031(16)
C43 0.032(2) 0.0205(19) 0.040(2) -0.0076(16) -0.0080(18) 0.0020(16)
C44 0.025(2) 0.034(2) 0.038(2) -0.0073(18) -0.0029(17) -0.0037(18)
C45 0.069(3) 0.031(2) 0.036(3) -0.003(2) -0.009(2) -0.013(2)
C46 0.049(3) 0.028(2) 0.037(2) -0.0063(18) -0.008(2) -0.0087(18)
C47 0.094(4) 0.033(2) 0.044(3) -0.015(2) -0.004(3) -0.016(2)
C48 0.092(4) 0.031(2) 0.046(3) -0.007(2) -0.001(3) -0.020(2)
C49 0.050(3) 0.032(2) 0.049(3) -0.012(2) -0.006(2) -0.008(2)
C50 0.080(4) 0.038(3) 0.048(3) -0.021(2) 0.003(3) -0.018(2)
C51 0.087(4) 0.039(3) 0.041(3) -0.008(2) 0.000(3) -0.020(2)
C52 0.058(3) 0.032(3) 0.070(3) -0.019(2) -0.005(3) -0.008(2)
C53 0.042(3) 0.040(3) 0.041(2) 0.002(2) -0.010(2) -0.009(2)
C54 0.039(2) 0.032(2) 0.033(2) -0.0054(17) -0.0056(18) -0.0079(18)
C55 0.047(3) 0.030(2) 0.044(2) -0.0061(18) -0.006(2) -0.0101(19)
C56 0.040(3) 0.033(2) 0.057(3) -0.014(2) -0.005(2) -0.0021(19)
C57 0.042(3) 0.031(2) 0.053(3) -0.008(2) -0.004(2) -0.0032(19)
C58 0.052(3) 0.034(2) 0.051(3) -0.017(2) -0.003(2) -0.011(2)
C59 0.039(3) 0.040(2) 0.038(2) -0.0075(19) -0.0030(19) -0.011(2)
C60 0.042(3) 0.057(3) 0.041(3) -0.008(2) 0.002(2) -0.014(2)
N1 0.034(2) 0.0293(17) 0.0411(19) -0.0078(15) -0.0060(16) -0.0034(15)
N2 0.058(3) 0.0251(18) 0.044(2) -0.0031(15) -0.0110(19) -0.0019(17)
N3 0.0322(19) 0.0266(17) 0.0436(19) -0.0117(15) -0.0034(16) -0.0049(14)
N4 0.045(2) 0.0324(19) 0.043(2) -0.0082(16) -0.0052(18) -0.0083(16)
O1 0.143 0.060 0.116 -0.055 0.039 -0.054
O2 0.216(5) 0.036(2) 0.064(2) -0.0024(19) -0.014(3) -0.039(3)
O3 0.040(2) 0.067(2) 0.082(2) -0.0071(19) 0.0000(18) -0.0013(17)
O4 0.054(2) 0.049(2) 0.084(2) 0.0057(17) -0.0082(18) -0.0250(16)
O5 0.051(2) 0.0488(19) 0.062(2) 0.0011(16) -0.0214(16) -0.0208(15)
O6 0.040(2) 0.053(2) 0.099(3) 0.0058(19) -0.0167(19) -0.0033(16)
O7 0.114(3) 0.0279(16) 0.0454(19) -0.0104(14) 0.0054(19) -0.0221(17)
O8 0.217(5) 0.043(2) 0.051(2) -0.0110(18) 0.003(3) -0.047(3)
O9 0.185(5) 0.046(2) 0.059(2) -0.0098(18) -0.009(3) -0.035(2)
O10 0.110 0.030 0.073 -0.011 -0.032 0.007
O11 0.0423(19) 0.0276(16) 0.138(3) -0.0281(19) -0.017(2) -0.0047(14)
O12 0.0320(17) 0.0360(16) 0.082(2) -0.0089(15) -0.0190(15) -0.0107(13)
O13 0.0299(16) 0.0414(17) 0.064(2) -0.0079(15) -0.0096(14) 0.0024(13)
O14 0.0269(15) 0.0357(16) 0.0523(18) -0.0123(13) -0.0060(13) 0.0004(12)
O15 0.0333(16) 0.0308(15) 0.066(2) -0.0094(14) -0.0086(14) -0.0118(12)
O16 0.0568(19) 0.0216(14) 0.0538(18) -0.0121(13) -0.0224(15) -0.0034(13)
O17 0.078(2) 0.0248(15) 0.068(2) -0.0079(14) -0.0410(19) 0.0004(15)
O18 0.083(3) 0.0397(18) 0.059(2) 0.0004(15) -0.0186(19) -0.0127(16)
O1W 0.309(8) 0.075(3) 0.093(4) -0.011(3) -0.003(4) 0.018(4)
O2W 0.336(9) 0.088(4) 0.111(4) -0.020(3) -0.025(5) -0.069(5)
S1 0.0423(7) 0.0459(7) 0.0448(6) -0.0013(5) -0.0012(5) -0.0084(5)
S2 0.0439(7) 0.0452(7) 0.0445(6) -0.0008(5) -0.0079(5) -0.0034(5)
Zn1 0.0302(3) 0.0191(2) 0.0474(3) -0.0104(2) -0.0086(2) -0.00423(18)
Zn2 0.0280(3) 0.0194(2) 0.0474(3) -0.00765(19) -0.0090(2) -0.00348(18)
Zn3 0.0434(3) 0.0235(2) 0.0474(3) -0.0045(2) -0.0109(2) -0.0085(2)
Zn4 0.0476(3) 0.0234(2) 0.0511(3) -0.0082(2) -0.0055(2) -0.0091(2)

loop_
_atom_type_symbol
_atom_type_description
_atom_type_scat_dispersion_real
_atom_type_scat_dispersion_imag
_atom_type_scat_source
C C 0.0033 0.0016 'International Tables Vol C Tables 4.2.6.8 and 6.1.1.4'
H H 0.0000 0.0000 'International Tables Vol C Tables 4.2.6.8 and 6.1.1.4'
N N 0.0061 0.0033 'International Tables Vol C Tables 4.2.6.8 and 6.1.1.4'
O O 0.0106 0.0060 'International Tables Vol C Tables 4.2.6.8 and 6.1.1.4'
S S 0.1246 0.1234 'International Tables Vol C Tables 4.2.6.8 and 6.1.1.4'
Zn Zn 0.2839 1.4301 'International Tables Vol C Tables 4.2.6.8 and 6.1.1.4'

loop_
_geom_angle_atom_site_label_1
_geom_angle_atom_site_label_2
_geom_angle_atom_site_label_3
_geom_angle
_geom_angle_site_symmetry_1
_geom_angle_site_symmetry_3
N1 C1 C2 124.6(4) . .
N1 C1 H1 117.7 . .
C2 C1 H1 117.7 . .
C1 C2 C3 118.7(4) . .
C1 C2 H2 120.6 . .
C3 C2 H2 120.6 . .
C4 C3 C2 117.4(4) . .
C4 C3 C6 119.7(3) . .
C2 C3 C6 123.0(4) . .
C5 C4 C3 119.7(4) . .
C5 C4 H4 120.2 . .
C3 C4 H4 120.2 . .
N1 C5 C4 124.1(4) . .
N1 C5 H5 117.9 . .
C4 C5 H5 117.9 . .
C7 C6 C3 126.7(4) . .
C7 C6 S2 109.8(3) . .
C3 C6 S2 123.5(3) . .
C6 C7 C8 113.5(4) . .
C6 C7 H7 123.3 . .
C8 C7 H7 123.3 . .
C9 C8 C7 113.9(4) . .
C9 C8 H8 123.0 . .
C7 C8 H8 123.0 . .
C8 C9 C10 127.0(4) . .
C8 C9 S2 110.6(3) . .
C10 C9 S2 122.3(3) . .
C11 C10 C14 115.3(4) . .
C11 C10 C9 125.3(4) . .
C14 C10 C9 119.3(4) . .
C12 C11 C10 120.5(4) . .
C12 C11 H11 119.8 . .
C10 C11 H11 119.8 . .
N2 C12 C11 123.8(5) . .
N2 C12 H12 118.1 . .
C11 C12 H12 118.1 . .
N2 C13 C14 124.2(5) . .
N2 C13 H13 117.9 . .
C14 C13 H13 117.9 . .
C13 C14 C10 119.9(5) . .
C13 C14 H14 120.0 . .
C10 C14 H14 120.0 . .
N3 C15 C16 123.7(4) . .
N3 C15 H15 118.2 . .
C16 C15 H15 118.2 . .
C15 C16 C17 120.4(4) . .
C15 C16 H16 119.8 . .
C17 C16 H16 119.8 . .
C18 C17 C16 115.8(4) . .
C18 C17 C20 122.5(4) . .
C16 C17 C20 121.7(4) . .
C19 C18 C17 120.5(4) . .
C19 C18 H18 119.8 . .
C17 C18 H18 119.8 . .
N3 C19 C18 123.3(4) . .
N3 C19 H19 118.3 . .
C18 C19 H19 118.3 . .
C21 C20 C17 127.5(4) . .
C21 C20 S1 110.4(3) . .
C17 C20 S1 122.0(3) . .
C20 C21 C22 114.0(4) . .
C20 C21 H21 123.0 . .
C22 C21 H21 123.0 . .
C23 C22 C21 112.5(4) . .
C23 C22 H22 123.8 . .
C21 C22 H22 123.8 . .
C22 C23 C24 128.0(4) . .
C22 C23 S1 110.8(3) . .
C24 C23 S1 121.3(3) . .
C28 C24 C25 115.9(4) . .
C28 C24 C23 120.6(4) . .
C25 C24 C23 123.5(4) . .
C26 C25 C24 120.7(4) . .
C26 C25 H25 119.7 . .
C24 C25 H25 119.7 . .
N4 C26 C25 123.7(4) . .
N4 C26 H26 118.1 . .
C25 C26 H26 118.1 . .
N4 C27 C28 124.5(4) . .
N4 C27 H27 117.8 . .
C28 C27 H27 117.8 . .
C24 C28 C27 119.5(5) . .
C24 C28 H28 120.2 . .
C27 C28 H28 120.2 . .
O11 C29 O10 123.9(4) . .
O11 C29 C30 116.5(4) . .
O10 C29 C30 119.7(4) . .
O11 C29 Zn2 47.6(2) . .
O10 C29 Zn2 77.0(3) . .
C30 C29 Zn2 161.9(3) . .
C35 C30 C31 119.3(3) . .
C35 C30 C29 123.5(4) . .
C31 C30 C29 117.2(4) . .
C32 C31 C30 119.9(4) . .
C32 C31 H31 120.1 . .
C30 C31 H31 120.1 . .
C31 C32 C33 120.7(4) . .
C31 C32 H32 119.6 . .
C33 C32 H32 119.6 . .
C34 C33 C32 119.6(3) . .
C34 C33 C36 120.6(3) . .
C32 C33 C36 119.8(3) . .
C33 C34 C35 120.0(4) . .
C33 C34 H34 120.0 . .
C35 C34 H34 120.0 . .
C30 C35 C34 120.6(4) . .
C30 C35 H35 119.7 . .
C34 C35 H35 119.7 . .
O17 C36 O16 125.2(3) . .
O17 C36 C33 120.2(3) . .
O16 C36 C33 114.5(3) . .
O15 C37 O14 125.4(3) . .
O15 C37 C38 116.4(3) . 1_455
O14 C37 C38 118.2(3) . 1_455
C43 C38 C39 119.5(3) . .
C43 C38 C37 120.1(3) . 1_655
C39 C38 C37 120.2(3) . 1_655
C40 C39 C38 120.6(3) . .
C40 C39 H39 119.7 . .
C38 C39 H39 119.7 . .
C39 C40 C41 120.0(3) . .
C39 C40 H40 120.0 . .
C41 C40 H40 120.0 . .
C42 C41 C40 119.5(3) . .
C42 C41 C44 120.3(3) . .
C40 C41 C44 120.0(3) . .
C43 C42 C41 120.5(3) . .
C43 C42 H42 119.7 . .
C41 C42 H42 119.7 . .
C42 C43 C38 119.8(3) . .
C42 C43 H43 120.1 . .
C38 C43 H43 120.1 . .
O13 C44 O12 123.8(4) . .
O13 C44 C41 117.9(3) . .
O12 C44 C41 118.2(3) . .
O8 C45 O7 124.3(4) . .
O8 C45 C46 118.1(4) . .
O7 C45 C46 117.4(4) . .
C47 C46 C51 118.1(4) . .
C47 C46 C45 120.7(4) . .
C51 C46 C45 121.2(4) . .
C46 C47 C48 121.2(4) . .
C46 C47 H47 119.4 . .
C48 C47 H47 119.4 . .
C49 C48 C47 119.9(4) . .
C49 C48 H48 120.1 . .
C47 C48 H48 120.1 . .
C50 C49 C48 119.2(4) . .
C50 C49 C52 121.0(4) . .
C48 C49 C52 119.8(4) . .
C49 C50 C51 120.5(4) . .
C49 C50 H50 119.7 . .
C51 C50 H50 119.7 . .
C46 C51 C50 121.1(4) . .
C46 C51 H51 119.4 . .
C50 C51 H51 119.4 . .
O2 C52 O1 119.2(4) . .
O2 C52 C49 119.7(4) . .
O1 C52 C49 121.0(5) . .
O2 C52 Zn3 53.9(2) . 1_545
O1 C52 Zn3 65.6(3) . 1_545
C49 C52 Zn3 173.2(4) . 1_545
O6 C53 O5 124.8(4) . .
O6 C53 C54 117.1(4) . .
O5 C53 C54 117.9(4) . .
C56 C54 C55 119.4(4) . .
C56 C54 C53 119.6(4) . .
C55 C54 C53 120.9(4) . .
C57 C55 C54 120.2(4) 1_455 .
C57 C55 H55 119.9 1_455 .
C54 C55 H55 119.9 . .
C58 C56 C54 120.6(4) 1_455 .
C58 C56 H56 119.7 1_455 .
C54 C56 H56 119.7 . .
C55 C57 C59 119.8(4) 1_655 .
C55 C57 H57 120.1 1_655 .
C59 C57 H57 120.1 . .
C56 C58 C59 119.9(4) 1_655 .
C56 C58 H58 120.0 1_655 .
C59 C58 H58 120.0 . .
C58 C59 C57 119.9(4) . .
C58 C59 C60 120.3(4) . .
C57 C59 C60 119.8(4) . .
O4 C60 O3 126.2(4) . .
O4 C60 C59 117.0(4) . .
O3 C60 C59 116.9(4) . .
C1 N1 C5 115.4(3) . .
C1 N1 Zn1 122.9(3) . .
C5 N1 Zn1 120.8(3) . .
C13 N2 C12 116.1(4) . .
C13 N2 Zn3 117.7(3) . .
C12 N2 Zn3 126.1(3) . .
C19 N3 C15 116.2(3) . .
C19 N3 Zn2 123.7(3) . .
C15 N3 Zn2 119.9(3) . .
C27 N4 C26 115.7(4) . .
C27 N4 Zn4 120.0(3) . .
C26 N4 Zn4 123.3(3) . .
C52 O1 Zn3 85.7(3) . 1_545
C52 O2 Zn3 97.9(3) . 1_545
C60 O3 Zn3 143.3(3) . .
C60 O4 Zn4 123.5(3) . .
C53 O5 Zn3 121.1(3) . .
C53 O6 Zn4 156.5(3) . .
C45 O7 Zn4 133.0(3) . .
Zn4 O9 H9A 109.1 . .
Zn4 O9 H9B 109.1 . .
H9A O9 H9B 109.5 . .
C29 O11 Zn2 104.7(3) . .
C44 O12 Zn2 126.2(3) . .
C44 O13 Zn1 137.1(3) . .
C37 O14 Zn2 137.7(3) . .
C37 O15 Zn1 127.7(3) . .
C36 O16 Zn1 130.6(2) . 1_545
Zn1 O18 H18A 109.4 . .
Zn1 O18 H18B 108.9 . .
H18A O18 H18B 109.5 . .
H1WA O1W H1WC 109.5 . .
H2WA O2W H2WB 109.5 . .
C20 S1 C23 92.3(2) . .
C6 S2 C9 92.1(2) . .
O16 Zn1 O13 119.41(12) 1_565 .
O16 Zn1 O15 112.12(11) 1_565 .
O13 Zn1 O15 128.33(11) . .
O16 Zn1 O18 88.35(11) 1_565 .
O13 Zn1 O18 90.51(12) . .
O15 Zn1 O18 94.56(12) . .
O16 Zn1 N1 86.11(11) 1_565 .
O13 Zn1 N1 89.68(12) . .
O15 Zn1 N1 90.22(12) . .
O18 Zn1 N1 173.74(11) . .
O14 Zn2 O12 117.52(12) . .
O14 Zn2 O11 105.11(13) . .
O12 Zn2 O11 93.75(11) . .
O14 Zn2 N3 102.08(12) . .
O12 Zn2 N3 108.89(13) . .
O11 Zn2 N3 130.71(13) . .
O14 Zn2 C29 98.96(12) . .
O12 Zn2 C29 119.56(13) . .
O11 Zn2 C29 27.71(14) . .
N3 Zn2 C29 108.10(14) . .
O3 Zn3 O5 118.45(14) . .
O3 Zn3 O2 122.69(18) . 1_565
O5 Zn3 O2 110.91(17) . 1_565
O3 Zn3 N2 104.57(15) . .
O5 Zn3 N2 100.84(14) . .
O2 Zn3 N2 92.47(14) 1_565 .
O3 Zn3 O1 89.51(15) . 1_565
O5 Zn3 O1 96.54(14) . 1_565
O2 Zn3 O1 56.74(14) 1_565 1_565
N2 Zn3 O1 148.59(13) . 1_565
O3 Zn3 C52 106.12(15) . 1_565
O5 Zn3 C52 107.51(14) . 1_565
O2 Zn3 C52 28.21(15) 1_565 1_565
N2 Zn3 C52 120.12(15) . 1_565
O1 Zn3 C52 28.66(13) 1_565 1_565
O6 Zn4 O4 123.19(14) . .
O6 Zn4 O7 118.72(14) . .
O4 Zn4 O7 118.05(15) . .
O6 Zn4 O9 88.69(16) . .
O4 Zn4 O9 92.78(15) . .
O7 Zn4 O9 90.61(12) . .
O6 Zn4 N4 87.77(14) . .
O4 Zn4 N4 94.92(13) . .
O7 Zn4 N4 85.06(12) . .
O9 Zn4 N4 172.25(15) . .

loop_
_geom_bond_atom_site_label_1
_geom_bond_atom_site_label_2
_geom_bond_distance
_geom_bond_site_symmetry_2
C1 N1 1.337(5) .
C1 C2 1.368(6) .
C1 H1 0.9300 .
C2 C3 1.385(5) .
C2 H2 0.9300 .
C3 C4 1.380(5) .
C3 C6 1.482(5) .
C4 C5 1.360(5) .
C4 H4 0.9300 .
C5 N1 1.340(5) .
C5 H5 0.9300 .
C6 C7 1.369(6) .
C6 S2 1.720(4) .
C7 C8 1.390(6) .
C7 H7 0.9300 .
C8 C9 1.343(6) .
C8 H8 0.9300 .
C9 C10 1.463(6) .
C9 S2 1.723(4) .
C10 C11 1.386(6) .
C10 C14 1.398(6) .
C11 C12 1.349(6) .
C11 H11 0.9300 .
C12 N2 1.340(5) .
C12 H12 0.9300 .
C13 N2 1.315(6) .
C13 C14 1.359(6) .
C13 H13 0.9300 .
C14 H14 0.9300 .
C15 N3 1.341(5) .
C15 C16 1.366(5) .
C15 H15 0.9300 .
C16 C17 1.390(5) .
C16 H16 0.9300 .
C17 C18 1.388(5) .
C17 C20 1.468(5) .
C18 C19 1.373(6) .
C18 H18 0.9300 .
C19 N3 1.340(5) .
C19 H19 0.9300 .
C20 C21 1.352(6) .
C20 S1 1.710(4) .
C21 C22 1.409(6) .
C21 H21 0.9300 .
C22 C23 1.353(6) .
C22 H22 0.9300 .
C23 C24 1.475(6) .
C23 S1 1.726(4) .
C24 C28 1.378(6) .
C24 C25 1.382(6) .
C25 C26 1.363(6) .
C25 H25 0.9300 .
C26 N4 1.333(5) .
C26 H26 0.9300 .
C27 N4 1.319(6) .
C27 C28 1.380(6) .
C27 H27 0.9300 .
C28 H28 0.9300 .
C29 O11 1.246(5) .
C29 O10 1.253(5) .
C29 C30 1.512(5) .
C29 Zn2 2.591(5) .
C30 C35 1.385(5) .
C30 C31 1.409(6) .
C31 C32 1.371(5) .
C31 H31 0.9300 .
C32 C33 1.400(5) .
C32 H32 0.9300 .
C33 C34 1.383(5) .
C33 C36 1.506(5) .
C34 C35 1.392(5) .
C34 H34 0.9300 .
C35 H35 0.9300 .
C36 O17 1.234(4) .
C36 O16 1.275(4) .
C37 O15 1.253(4) .
C37 O14 1.255(4) .
C37 C38 1.501(5) 1_455
C38 C43 1.387(5) .
C38 C39 1.397(5) .
C38 C37 1.501(5) 1_655
C39 C40 1.364(5) .
C39 H39 0.9300 .
C40 C41 1.397(5) .
C40 H40 0.9300 .
C41 C42 1.386(5) .
C41 C44 1.491(5) .
C42 C43 1.380(5) .
C42 H42 0.9300 .
C43 H43 0.9300 .
C44 O13 1.256(4) .
C44 O12 1.262(4) .
C45 O8 1.222(5) .
C45 O7 1.228(5) .
C45 C46 1.509(5) .
C46 C47 1.368(6) .
C46 C51 1.372(6) .
C47 C48 1.395(6) .
C47 H47 0.9300 .
C48 C49 1.370(6) .
C48 H48 0.9300 .
C49 C50 1.366(6) .
C49 C52 1.504(5) .
C50 C51 1.385(5) .
C50 H50 0.9300 .
C51 H51 0.9300 .
C52 O2 1.200(6) .
C52 O1 1.210(5) .
C52 Zn3 2.515(4) 1_545
C53 O6 1.236(5) .
C53 O5 1.265(5) .
C53 C54 1.493(5) .
C54 C56 1.393(5) .
C54 C55 1.399(5) .
C55 C57 1.372(6) 1_455
C55 H55 0.9300 .
C56 C58 1.369(6) 1_455
C56 H56 0.9300 .
C57 C55 1.372(6) 1_655
C57 C59 1.398(5) .
C57 H57 0.9300 .
C58 C56 1.369(6) 1_655
C58 C59 1.394(6) .
C58 H58 0.9300 .
C59 C60 1.498(6) .
C60 O4 1.247(5) .
C60 O3 1.258(5) .
N1 Zn1 2.178(3) .
N2 Zn3 2.069(3) .
N3 Zn2 2.036(3) .
N4 Zn4 2.193(3) .
O1 Zn3 2.297(4) 1_545
O2 Zn3 2.052(3) 1_545
O3 Zn3 1.931(3) .
O4 Zn4 1.968(3) .
O5 Zn3 1.954(3) .
O6 Zn4 1.958(3) .
O7 Zn4 1.974(3) .
O9 Zn4 2.104(3) .
O9 H9A 0.8499 .
O9 H9B 0.8501 .
O11 Zn2 1.978(3) .
O12 Zn2 1.960(3) .
O13 Zn1 1.979(3) .
O14 Zn2 1.954(3) .
O15 Zn1 1.981(3) .
O16 Zn1 1.974(2) 1_545
O18 Zn1 2.113(3) .
O18 H18A 0.8502 .
O18 H18B 0.8500 .
O1W H1WA 0.8500 .
O1W H1WC 0.8501 .
O2W H2WA 0.8499 .
O2W H2WB 0.8500 .
Zn1 O16 1.974(2) 1_565
Zn3 O2 2.052(3) 1_565
Zn3 O1 2.297(4) 1_565
Zn3 C52 2.515(4) 1_565

loop_
_platon_squeeze_void_nr
_platon_squeeze_void_average_x
_platon_squeeze_void_average_y
_platon_squeeze_void_average_z
_platon_squeeze_void_volume
_platon_squeeze_void_count_electrons
_platon_squeeze_void_content
1 0.000 0.500 0.000 9 1 ' '
2 0.427 0.480 0.752 157 45 ' '
3 0.573 0.520 0.248 157 45 ' '
